data_2203936
loop_
_publ_author_name
'Reinaldo Atencio'
'Juli\'an Reyes'
'Karina Ram\'irez'
'Teresa Gonz\'alez'
'Ysaias Alvarado'

_publ_section_title
;
 Potassium tris(acetylacetonato)nickelate(II) 0.3-hydrate
;
_journal_issue 7
_journal_name_full 'Acta Crystallographica Section E'
_journal_page_first m915
_journal_page_last m917
_journal_paper_doi 10.1107/S1600536804013017
_journal_volume 60
_journal_year 2004
_chemical_formula_iupac 'K [Ni (C5 H7 O2)3], 0.3H2 O1'
_chemical_formula_moiety 'K +, C15 H21 Ni O6 -, 0.3H2 O'
_chemical_formula_sum 'C15 H21.6 K Ni O6.3'
_chemical_formula_weight 400.53
_space_group_IT_number 33
_symmetry_cell_setting orthorhombic
_symmetry_space_group_name_Hall 'P 2c -2n'
_symmetry_space_group_name_H-M 'P n a 21'
_atom_sites_solution_hydrogens geom
_atom_sites_solution_primary direct
_atom_sites_solution_secondary difmap
_cell_angle_alpha 90.00
_cell_angle_beta 90.00
_cell_angle_gamma 90.00
_cell_formula_units_Z 4
_cell_length_a 13.272(3)
_cell_length_b 9.905(2)
_cell_length_c 15.533(3)
_cell_measurement_reflns_used 10
_cell_measurement_temperature 298(2)
_cell_measurement_theta_max 31.00
_cell_measurement_theta_min 23.26
_cell_volume 2042.0(7)
_computing_cell_refinement ' MSC/AFC Diffractometer Control Software'
_computing_data_collection
; MSC/AFC Diffractometer Control Software (Molecular
Structure Corporation, 1993)
;
_computing_data_reduction ' TEXSAN (Molecular Structure Corporation, 1999)'
_computing_molecular_graphics ' SHELXTL-NT and DIAMOND (Brandenburg, 1998)'
_computing_publication_material SHELXTL-NT
_computing_structure_refinement SHELXTL-NT
_computing_structure_solution 'SHELXTL-NT (Bruker, 1998)'
_diffrn_ambient_temperature 298(2)
_diffrn_measured_fraction_theta_full 0.937
_diffrn_measured_fraction_theta_max 0.937
_diffrn_measurement_device_type 'Rigaku AFC7S'
_diffrn_measurement_method '\w--2\q scans'
_diffrn_radiation_monochromator graphite
_diffrn_radiation_source 'Normal-focus sealed tube'
_diffrn_radiation_type MoK\a
_diffrn_radiation_wavelength 0.71073
_diffrn_reflns_av_R_equivalents 0.0057
_diffrn_reflns_av_sigmaI/netI 0.0120
_diffrn_reflns_limit_h_max 15
_diffrn_reflns_limit_h_min 0
_diffrn_reflns_limit_k_max 2
_diffrn_reflns_limit_k_min -11
_diffrn_reflns_limit_l_max 17
_diffrn_reflns_limit_l_min -1
_diffrn_reflns_number 1789
_diffrn_reflns_theta_full 24.96
_diffrn_reflns_theta_max 24.96
_diffrn_reflns_theta_min 2.57
_diffrn_standards_decay_% 0
_diffrn_standards_interval_count 150
_diffrn_standards_number 3
_exptl_absorpt_coefficient_mu 1.177
_exptl_absorpt_correction_T_max 0.7986
_exptl_absorpt_correction_T_min 0.6376
_exptl_absorpt_correction_type psi-scan
_exptl_absorpt_process_details '(North et al., 1968)'
_exptl_crystal_colour 'pale green'
_exptl_crystal_density_diffrn 1.303
_exptl_crystal_density_method 'not measured'
_exptl_crystal_description needle
_exptl_crystal_F_000 836
_exptl_crystal_size_max 0.42
_exptl_crystal_size_mid 0.22
_exptl_crystal_size_min 0.20
_refine_diff_density_max 0.156
_refine_diff_density_min -0.176
_refine_ls_abs_structure_details 'Flack (1983), 1 Friedel pair'
_refine_ls_abs_structure_Flack 0.05(3)
_refine_ls_extinction_method none
_refine_ls_goodness_of_fit_ref 1.058
_refine_ls_hydrogen_treatment constr
_refine_ls_matrix_type full
_refine_ls_number_parameters 209
_refine_ls_number_reflns 1744
_refine_ls_number_restraints 1
_refine_ls_restrained_S_all 1.057
_refine_ls_R_factor_all 0.0322
_refine_ls_R_factor_gt 0.0275
_refine_ls_shift/su_max 0.000
_refine_ls_shift/su_mean 0.000
_refine_ls_structure_factor_coef Fsqd
_refine_ls_weighting_details 'calc w=1/[\s^2^(Fo^2^)+(0.0519P)^2^+0.3003P] where P=(Fo^2^+2Fc^2^)/3'
_refine_ls_weighting_scheme calc
_refine_ls_wR_factor_gt 0.0759
_refine_ls_wR_factor_ref 0.0793
_reflns_number_gt 1582
_reflns_number_total 1744
_reflns_threshold_expression I>2\s(I)
_cod_data_source_file ob6375.cif
_cod_data_source_block I
_cod_depositor_comments
;
The following automatic conversions were performed:
'_exptl_absorpt_correction_type' value 'psi scan' changed to 'psi-scan'
according to '/home/saulius/struct/CIF-dictionaries/cif_core.dic'
dictionary named 'cif_core.dic' version 2.4.1 from 2010-06-29.

Automatic conversion script
Id: cif_fix_enum 1527 2010-12-29 10:47:43Z saulius 

The following automatic conversions were performed:

'_exptl_absorpt_correction_type' value 'psi scan' changed to
'psi-scan' according to
/home/saulius/struct/CIF-dictionaries/cif_core.dic dictionary named
'cif_core.dic' version 2.4.1 from 2010-06-29.

Automatic conversion script
Id: cif_fix_values 1715 2011-07-08 13:25:40Z adriana 
;
_cod_original_sg_symbol_Hall 'P 2c -2n '
_cod_database_code 2203936
_cod_database_fobs_code 2203936

loop_
_symmetry_equiv_pos_as_xyz
'x, y, z'
'-x, -y, z+1/2'
'x+1/2, -y+1/2, z'
'-x+1/2, y+1/2, z+1/2'

loop_
_atom_site_label
_atom_site_fract_x
_atom_site_fract_y
_atom_site_fract_z
_atom_site_U_iso_or_equiv
_atom_site_adp_type
_atom_site_calc_flag
_atom_site_refinement_flags
_atom_site_occupancy
_atom_site_type_symbol
Ni1 0.25114(3) 0.23367(4) 0.22656(8) 0.05069(16) Uani d . 1 Ni
K1 0.50360(5) 0.17937(10) 0.22630(15) 0.0754(3) Uani d . 1 K
O3 0.33998(19) 0.2025(3) 0.3395(2) 0.0620(8) Uani d . 1 O
O6 0.16423(19) 0.2633(3) 0.1134(2) 0.0657(9) Uani d . 1 O
O1 0.32063(19) 0.0674(3) 0.1746(2) 0.0641(8) Uani d . 1 O
O2 0.13588(18) 0.1208(3) 0.2776(2) 0.0611(7) Uani d . 1 O
O4 0.18795(19) 0.3979(3) 0.2900(2) 0.0683(8) Uani d . 1 O
O5 0.36043(18) 0.3504(3) 0.1705(2) 0.0617(8) Uani d . 1 O
C12 0.2787(4) 0.3987(6) 0.0290(4) 0.0637(12) Uani d . 1 C
H12A 0.2880 0.4421 -0.0234 0.076 Uiso calc R 1 H
C7 0.2814(4) 0.3879(6) 0.4267(4) 0.0730(14) Uani d . 1 C
H7A 0.2900 0.4324 0.4790 0.088 Uiso calc R 1 H
C11 0.3571(3) 0.4086(4) 0.0927(3) 0.0577(11) Uani d . 1 C
C3 0.1284(3) -0.0061(4) 0.2691(3) 0.0569(10) Uani d . 1 C
C15 0.1158(4) 0.3229(7) -0.0373(4) 0.0951(18) Uani d . 1 C
H15A 0.0567 0.2721 -0.0223 0.143 Uiso calc R 1 H
H15B 0.1489 0.2806 -0.0852 0.143 Uiso calc R 1 H
H15C 0.0966 0.4131 -0.0528 0.143 Uiso calc R 1 H
C10 0.1567(4) 0.5687(6) 0.3986(5) 0.108(2) Uani d . 1 C
H10A 0.1119 0.5981 0.3538 0.161 Uiso calc R 1 H
H10B 0.2047 0.6387 0.4107 0.161 Uiso calc R 1 H
H10C 0.1186 0.5492 0.4496 0.161 Uiso calc R 1 H
C1 0.2889(3) -0.0524(5) 0.1869(3) 0.0628(11) Uani d . 1 C
C13 0.1897(3) 0.3275(5) 0.0420(3) 0.0615(11) Uani d . 1 C
C2 0.1983(3) -0.0899(4) 0.2275(4) 0.0700(10) Uani d . 1 C
H2A 0.1830 -0.1815 0.2267 0.084 Uiso calc R 1 H
C9 0.4079(5) 0.2233(6) 0.4876(5) 0.103(2) Uani d . 1 C
H9A 0.4442 0.1440 0.4702 0.155 Uiso calc R 1 H
H9B 0.3668 0.2026 0.5367 0.155 Uiso calc R 1 H
H9C 0.4548 0.2934 0.5022 0.155 Uiso calc R 1 H
C6 0.3396(3) 0.2717(4) 0.4121(3) 0.0648(12) Uani d . 1 C
C14 0.4474(4) 0.4927(5) 0.0687(3) 0.0757(13) Uani d . 1 C
H14A 0.4948 0.4925 0.1154 0.114 Uiso calc R 1 H
H14B 0.4263 0.5837 0.0573 0.114 Uiso calc R 1 H
H14C 0.4786 0.4557 0.0182 0.114 Uiso calc R 1 H
C8 0.2123(3) 0.4414(5) 0.3693(4) 0.0684(13) Uani d . 1 C
C5 0.0335(4) -0.0685(5) 0.3082(4) 0.0811(14) Uani d . 1 C
H5A -0.0070 0.0013 0.3337 0.122 Uiso calc R 1 H
H5B 0.0522 -0.1328 0.3516 0.122 Uiso calc R 1 H
H5C -0.0044 -0.1131 0.2639 0.122 Uiso calc R 1 H
C4 0.3588(4) -0.1622(6) 0.1521(5) 0.1000(19) Uani d . 1 C
H4A 0.4167 -0.1211 0.1260 0.150 Uiso calc R 1 H
H4B 0.3235 -0.2150 0.1099 0.150 Uiso calc R 1 H
H4C 0.3800 -0.2195 0.1985 0.150 Uiso calc R 1 H
O1W 0.6063(4) -0.0740(6) 0.1814(5) 0.149(7) Uiso d PR 0.30 O

loop_
_atom_site_aniso_label
_atom_site_aniso_U_11
_atom_site_aniso_U_22
_atom_site_aniso_U_33
_atom_site_aniso_U_12
_atom_site_aniso_U_13
_atom_site_aniso_U_23
Ni1 0.0288(2) 0.0535(3) 0.0698(3) -0.00048(16) 0.0000(2) -0.0045(4)
K1 0.0291(3) 0.0831(6) 0.1140(7) 0.0000(3) -0.0017(5) 0.0033(11)
O3 0.0440(14) 0.0633(17) 0.079(2) 0.0016(13) -0.0057(15) -0.0075(17)
O6 0.0361(15) 0.079(2) 0.082(2) -0.0022(13) -0.0087(15) -0.0021(17)
O1 0.0427(14) 0.0646(18) 0.085(2) 0.0041(13) 0.0041(14) -0.0154(16)
O2 0.0379(13) 0.0623(16) 0.083(2) -0.0045(12) 0.0027(13) -0.0049(15)
O4 0.0406(14) 0.0591(16) 0.105(3) 0.0039(13) 0.0034(16) -0.0120(17)
O5 0.0362(13) 0.0668(17) 0.082(2) -0.0085(12) -0.0002(14) 0.0042(16)
C12 0.059(2) 0.065(3) 0.068(3) -0.004(3) 0.002(2) 0.000(3)
C7 0.073(3) 0.068(3) 0.078(4) -0.010(3) 0.003(3) -0.020(3)
C11 0.047(2) 0.052(2) 0.075(3) 0.0027(17) 0.0086(19) -0.008(2)
C3 0.052(2) 0.062(2) 0.057(2) -0.0086(19) -0.0111(18) 0.007(2)
C15 0.070(3) 0.114(5) 0.102(4) -0.010(3) -0.031(3) 0.007(4)
C10 0.091(4) 0.073(3) 0.159(6) 0.017(3) 0.015(4) -0.035(4)
C1 0.067(3) 0.061(2) 0.061(2) 0.012(2) -0.005(2) -0.011(2)
C13 0.055(2) 0.062(2) 0.068(3) 0.010(2) -0.008(2) -0.007(2)
C2 0.076(3) 0.0521(19) 0.082(3) -0.0003(19) -0.006(3) 0.000(3)
C9 0.115(5) 0.089(4) 0.105(5) -0.010(3) -0.045(4) -0.004(3)
C6 0.056(2) 0.062(3) 0.076(3) -0.018(2) -0.007(2) -0.004(2)
C14 0.064(3) 0.078(3) 0.085(3) -0.020(2) 0.010(2) -0.005(3)
C8 0.054(2) 0.054(2) 0.097(4) -0.012(2) 0.014(3) -0.020(2)
C5 0.078(3) 0.080(3) 0.084(3) -0.029(3) 0.007(3) 0.008(3)
C4 0.090(4) 0.076(3) 0.134(5) 0.032(3) 0.008(4) -0.014(4)

loop_
_atom_type_symbol
_atom_type_description
_atom_type_scat_dispersion_real
_atom_type_scat_dispersion_imag
_atom_type_scat_source
C C 0.0033 0.0016 'International Tables Vol C Tables 4.2.6.8 and 6.1.1.4'
H H 0.0000 0.0000 'International Tables Vol C Tables 4.2.6.8 and 6.1.1.4'
O O 0.0106 0.0060 'International Tables Vol C Tables 4.2.6.8 and 6.1.1.4'
K K 0.2009 0.2494 'International Tables Vol C Tables 4.2.6.8 and 6.1.1.4'
Ni Ni 0.3393 1.1124 'International Tables Vol C Tables 4.2.6.8 and 6.1.1.4'

loop_
_geom_angle_atom_site_label_1
_geom_angle_atom_site_label_2
_geom_angle_atom_site_label_3
_geom_angle_site_symmetry_1
_geom_angle_site_symmetry_3
_geom_angle
_geom_angle_publ_flag
O5 Ni1 O1 . . 88.16(12) y
O5 Ni1 O2 . . 176.74(14) y
O1 Ni1 O2 . . 92.83(11) y
O5 Ni1 O4 . . 92.61(12) y
O1 Ni1 O4 . . 174.52(16) y
O2 Ni1 O4 . . 86.69(12) y
O5 Ni1 O6 . . 87.41(13) y
O1 Ni1 O6 . . 91.71(14) y
O2 Ni1 O6 . . 89.46(13) y
O4 Ni1 O6 . . 93.75(13) y
O5 Ni1 O3 . . 92.28(12) y
O1 Ni1 O3 . . 87.63(12) y
O2 Ni1 O3 . . 90.86(13) y
O4 Ni1 O3 . . 86.92(13) y
O6 Ni1 O3 . . 179.28(13) y
O5 Ni1 K1 . . 52.40(8) ?
O1 Ni1 K1 . . 55.17(8) ?
O2 Ni1 K1 . . 130.50(9) ?
O4 Ni1 K1 . . 121.53(8) ?
O6 Ni1 K1 . . 123.87(10) ?
O3 Ni1 K1 . . 55.47(8) ?
O5 Ni1 K1 . 3_455 122.77(9) ?
O1 Ni1 K1 . 3_455 129.61(8) ?
O2 Ni1 K1 . 3_455 54.42(8) ?
O4 Ni1 K1 . 3_455 53.97(8) ?
O6 Ni1 K1 . 3_455 55.84(9) ?
O3 Ni1 K1 . 3_455 124.85(10) ?
K1 Ni1 K1 . 3_455 174.427(15) ?
O5 K1 O4 . 3 157.02(9) ?
O5 K1 O2 . 3 95.20(9) ?
O4 K1 O2 3 3 61.96(8) ?
O5 K1 O1 . . 62.77(9) ?
O4 K1 O1 3 . 140.21(9) ?
O2 K1 O1 3 . 157.15(9) ?
O5 K1 O3 . . 66.63(9) ?
O4 K1 O3 3 . 119.10(13) ?
O2 K1 O3 3 . 104.63(11) ?
O1 K1 O3 . . 62.51(9) ?
O5 K1 O6 . 3 101.95(11) ?
O4 K1 O6 3 3 66.85(9) ?
O2 K1 O6 3 3 63.56(10) ?
O1 K1 O6 . 3 124.05(13) ?
O3 K1 O6 . 3 163.69(9) ?
O5 K1 O1W . . 142.07(17) ?
O4 K1 O1W 3 . 55.61(14) ?
O2 K1 O1W 3 . 112.68(12) ?
O1 K1 O1W . . 89.75(13) ?
O3 K1 O1W . . 125.28(15) ?
O6 K1 O1W 3 . 70.95(15) ?
O5 K1 Ni1 . . 37.14(6) ?
O4 K1 Ni1 3 . 157.34(11) ?
O2 K1 Ni1 3 . 120.89(7) ?
O1 K1 Ni1 . . 37.19(6) ?
O3 K1 Ni1 . . 38.89(7) ?
O6 K1 Ni1 3 . 135.69(9) ?
O1W K1 Ni1 . . 126.39(11) ?
O5 K1 Ni1 . 3 121.61(7) ?
O4 K1 Ni1 3 3 37.72(6) ?
O2 K1 Ni1 3 3 37.20(6) ?
O1 K1 Ni1 . 3 160.71(10) ?
O3 K1 Ni1 . 3 136.70(9) ?
O6 K1 Ni1 3 3 38.56(7) ?
O1W K1 Ni1 . 3 76.61(11) ?
Ni1 K1 Ni1 . 3 156.19(3) ?
C6 O3 Ni1 . . 128.6(3) ?
C6 O3 K1 . . 125.6(2) ?
Ni1 O3 K1 . . 85.64(11) y
C13 O6 Ni1 . . 128.5(2) ?
C13 O6 K1 . 3_455 128.2(3) ?
Ni1 O6 K1 . 3_455 85.60(13) y
C1 O1 Ni1 . . 122.7(3) ?
C1 O1 K1 . . 128.0(3) ?
Ni1 O1 K1 . . 87.65(11) y
C3 O2 Ni1 . . 123.9(3) ?
C3 O2 K1 . 3_455 129.1(3) ?
Ni1 O2 K1 . 3_455 88.38(11) y
C8 O4 Ni1 . . 126.0(3) ?
C8 O4 K1 . 3_455 129.3(2) ?
Ni1 O4 K1 . 3_455 88.31(11) y
C11 O5 Ni1 . . 127.1(3) ?
C11 O5 K1 . . 125.8(2) ?
Ni1 O5 K1 . . 90.46(11) y
C13 C12 C11 . . 123.4(5) ?
C13 C12 H12A . . 118.3 ?
C11 C12 H12A . . 118.3 ?
C8 C7 C6 . . 125.0(5) ?
C8 C7 H7A . . 117.5 ?
C6 C7 H7A . . 117.5 ?
O5 C11 C12 . . 127.9(4) ?
O5 C11 C14 . . 115.8(4) ?
C12 C11 C14 . . 116.3(4) ?
O2 C3 C2 . . 125.6(4) ?
O2 C3 C5 . . 115.1(4) ?
C2 C3 C5 . . 119.3(4) ?
C13 C15 H15A . . 109.5 ?
C13 C15 H15B . . 109.5 ?
H15A C15 H15B . . 109.5 ?
C13 C15 H15C . . 109.5 ?
H15A C15 H15C . . 109.5 ?
H15B C15 H15C . . 109.5 ?
C8 C10 H10A . . 109.5 ?
C8 C10 H10B . . 109.5 ?
H10A C10 H10B . . 109.5 ?
C8 C10 H10C . . 109.5 ?
H10A C10 H10C . . 109.5 ?
H10B C10 H10C . . 109.5 ?
O1 C1 C2 . . 126.5(4) ?
O1 C1 C4 . . 114.2(4) ?
C2 C1 C4 . . 119.3(4) ?
O6 C13 C12 . . 125.6(4) ?
O6 C13 C15 . . 118.8(4) ?
C12 C13 C15 . . 115.6(5) ?
C3 C2 C1 . . 128.0(4) ?
C3 C2 H2A . . 116.0 ?
C1 C2 H2A . . 116.0 ?
C6 C9 H9A . . 109.5 ?
C6 C9 H9B . . 109.5 ?
H9A C9 H9B . . 109.5 ?
C6 C9 H9C . . 109.5 ?
H9A C9 H9C . . 109.5 ?
H9B C9 H9C . . 109.5 ?
O3 C6 C7 . . 124.5(5) ?
O3 C6 C9 . . 118.7(4) ?
C7 C6 C9 . . 116.8(5) ?
C11 C14 H14A . . 109.5 ?
C11 C14 H14B . . 109.5 ?
H14A C14 H14B . . 109.5 ?
C11 C14 H14C . . 109.5 ?
H14A C14 H14C . . 109.5 ?
H14B C14 H14C . . 109.5 ?
O4 C8 C7 . . 128.8(4) ?
O4 C8 C10 . . 114.9(5) ?
C7 C8 C10 . . 116.3(5) ?
C3 C5 H5A . . 109.5 ?
C3 C5 H5B . . 109.5 ?
H5A C5 H5B . . 109.5 ?
C3 C5 H5C . . 109.5 ?
H5A C5 H5C . . 109.5 ?
H5B C5 H5C . . 109.5 ?
C1 C4 H4A . . 109.5 ?
C1 C4 H4B . . 109.5 ?
H4A C4 H4B . . 109.5 ?
C1 C4 H4C . . 109.5 ?
H4A C4 H4C . . 109.5 ?
H4B C4 H4C . . 109.5 ?

loop_
_geom_bond_atom_site_label_1
_geom_bond_atom_site_label_2
_geom_bond_site_symmetry_2
_geom_bond_distance
_geom_bond_publ_flag
Ni1 O5 . 2.049(3) y
Ni1 O1 . 2.053(3) y
Ni1 O2 . 2.054(3) y
Ni1 O4 . 2.079(3) y
Ni1 O6 . 2.123(3) y
Ni1 O3 . 2.137(3) y
Ni1 K1 . 3.3936(11) y
Ni1 K1 3_455 3.3963(10) y
K1 O5 . 2.689(3) y
K1 O4 3 2.748(3) y
K1 O2 3 2.763(3) y
K1 O1 . 2.788(3) y
K1 O3 . 2.804(3) y
K1 O6 3 2.819(4) y
K1 O1W . 2.940(5) y
K1 Ni1 3 3.3963(10) ?
O3 C6 . 1.320(6) no
O6 C13 . 1.323(6) no
O6 K1 3_455 2.819(4) ?
O1 C1 . 1.273(6) no
O2 C3 . 1.268(5) no
O2 K1 3_455 2.763(3) ?
O4 C8 . 1.344(6) no
O4 K1 3_455 2.748(3) ?
O5 C11 . 1.340(5) no
C12 C13 . 1.390(7) no
C12 C11 . 1.439(7) no
C12 H12A . 0.9300 ?
C7 C8 . 1.385(8) no
C7 C6 . 1.404(7) no
C7 H7A . 0.9300 ?
C11 C14 . 1.506(6) no
C3 C2 . 1.402(6) no
C3 C5 . 1.529(6) no
C15 C13 . 1.576(7) no
C15 H15A . 0.9600 ?
C15 H15B . 0.9600 ?
C15 H15C . 0.9600 ?
C10 C8 . 1.530(7) no
C10 H10A . 0.9600 ?
C10 H10B . 0.9600 ?
C10 H10C . 0.9600 ?
C1 C2 . 1.409(7) no
C1 C4 . 1.528(6) no
C2 H2A . 0.9300 ?
C9 C6 . 1.557(8) no
C9 H9A . 0.9600 ?
C9 H9B . 0.9600 ?
C9 H9C . 0.9600 ?
C14 H14A . 0.9600 ?
C14 H14B . 0.9600 ?
C14 H14C . 0.9600 ?
C5 H5A . 0.9600 ?
C5 H5B . 0.9600 ?
C5 H5C . 0.9600 ?
C4 H4A . 0.9600 ?
C4 H4B . 0.9600 ?
C4 H4C . 0.9600 ?
